data_8103277
loop_
_publ_author_name
'Yong Xiao'
'Jianjun Yi'
'Baichun Zhu'
'Pengjuan Zhao'
'Haijun Hao'

_publ_section_title
;
 Crystal structure of
 bis[(N-2,6-di-i-propylphenyl)-5-t-butylpyrrol-2-methylenimine-k2N,N']nickel(II),
 Ni(C21H29N2)2
;
_journal_issue 1
_journal_name_full 'Zeitschrift f\"ur Kristallographie - New Crystal Structures'
_journal_page_first 37
_journal_volume 227
_journal_year 2012
_chemical_formula_sum 'C42 H58 N4 Ni'
_chemical_formula_weight 677.63
_chemical_name_common C42H58N4Ni
_space_group_IT_number 14
_symmetry_cell_setting monoclinic
_symmetry_space_group_name_Hall '-P 2yn'
_symmetry_space_group_name_H-M 'P 1 21/n 1'
_atom_sites_solution_hydrogens geom
_atom_sites_solution_primary direct
_atom_sites_solution_secondary difmap
_audit_creation_method SHELXL-97
_cell_angle_alpha 90.00
_cell_angle_beta 102.3250(10)
_cell_angle_gamma 90.00
_cell_formula_units_Z 4
_cell_length_a 10.4521(6)
_cell_length_b 19.9786(11)
_cell_length_c 19.3675(10)
_cell_measurement_reflns_used 6483
_cell_measurement_temperature 298(2)
_cell_measurement_theta_max 23.777
_cell_measurement_theta_min 2.24
_cell_volume 3951.1(4)
_computing_cell_refinement 'Bruker SAINT v6.22'
_computing_data_collection 'Bruker SMART:BRUKER MOLECULAR ANALYSIS '
_computing_data_reduction 'Bruker SAINT v6.22'
_computing_molecular_graphics 'SHELXL-97 (Sheldrick, 1997)'
_computing_publication_material 'Bruker SHELXTL'
_computing_structure_refinement 'SHELXL-97 (Sheldrick, 1997)'
_computing_structure_solution 'SHELXS-97 (Sheldrick, 1997)'
_diffrn_ambient_temperature 298(2)
_diffrn_measured_fraction_theta_full 0.999
_diffrn_measured_fraction_theta_max 0.999
_diffrn_measurement_device_type 'Bruker SMART APEX-CCD area detector'
_diffrn_measurement_method 'omega scans'
_diffrn_radiation_monochromator graphite
_diffrn_radiation_source 'fine-focus sealed tube'
_diffrn_radiation_type MoK\a
_diffrn_radiation_wavelength 0.71073
_diffrn_reflns_av_R_equivalents 0.0334
_diffrn_reflns_av_sigmaI/netI 0.0384
_diffrn_reflns_limit_h_max 13
_diffrn_reflns_limit_h_min -12
_diffrn_reflns_limit_k_max 18
_diffrn_reflns_limit_k_min -24
_diffrn_reflns_limit_l_max 24
_diffrn_reflns_limit_l_min -23
_diffrn_reflns_number 24338
_diffrn_reflns_theta_full 26.37
_diffrn_reflns_theta_max 26.37
_diffrn_reflns_theta_min 2.24
_exptl_absorpt_coefficient_mu 0.523
_exptl_absorpt_correction_T_max 1.000000
_exptl_absorpt_correction_T_min 0.889732
_exptl_absorpt_correction_type empirical
_exptl_crystal_colour black
_exptl_crystal_density_diffrn 1.139
_exptl_crystal_density_method 'not measured'
_exptl_crystal_description prism
_exptl_crystal_F_000 1464
_exptl_crystal_size_max 0.4
_exptl_crystal_size_mid 0.2
_exptl_crystal_size_min 0.2
_refine_diff_density_max 0.561
_refine_diff_density_min -0.200
_refine_diff_density_rms 0.054
_refine_ls_extinction_method none
_refine_ls_goodness_of_fit_ref 1.035
_refine_ls_hydrogen_treatment mixed
_refine_ls_matrix_type full
_refine_ls_number_parameters 645
_refine_ls_number_reflns 8073
_refine_ls_number_restraints 0
_refine_ls_restrained_S_all 1.035
_refine_ls_R_factor_all 0.0614
_refine_ls_R_factor_gt 0.0438
_refine_ls_shift/su_max 0.005
_refine_ls_shift/su_mean 0.000
_refine_ls_structure_factor_coef Fsqd
_refine_ls_weighting_details 'calc w=1/[\s^2^(Fo^2^)+(0.0733P)^2^+0.0144P] where P=(Fo^2^+2Fc^2^)/3'
_refine_ls_weighting_scheme calc
_refine_ls_wR_factor_gt 0.1089
_refine_ls_wR_factor_ref 0.1192
_reflns_number_gt 6142
_reflns_number_total 8073
_reflns_threshold_expression >2sigma(I)
_cod_data_source_file 1267-3570.cff
_cod_data_source_block sad
_cod_original_sg_symbol_H-M P2(1)/n
_cod_database_code 8103277

loop_
_symmetry_equiv_pos_as_xyz
'x, y, z'
'-x+1/2, y+1/2, -z+1/2'
'-x, -y, -z'
'x-1/2, -y-1/2, z-1/2'

loop_
_atom_site_label
_atom_site_type_symbol
_atom_site_fract_x
_atom_site_fract_y
_atom_site_fract_z
_atom_site_U_iso_or_equiv
_atom_site_adp_type
_atom_site_occupancy
_atom_site_symmetry_multiplicity
_atom_site_calc_flag
_atom_site_refinement_flags
C1 C 0.8745(3) 0.73420(14) 0.86558(17) 0.0652(7) Uani 1 1 d .
C2 C 0.9871(4) 0.71568(18) 0.99109(17) 0.0800(9) Uani 1 1 d .
C3 C 1.0806(4) 0.66900(16) 0.8927(2) 0.0789(9) Uani 1 1 d .
C4 C 1.0075(2) 0.72875(10) 0.91583(11) 0.0510(5) Uani 1 1 d .
C5 C 1.0919(2) 0.79069(10) 0.91681(10) 0.0447(5) Uani 1 1 d .
C6 C 1.2157(2) 0.79909(13) 0.96145(13) 0.0592(6) Uani 1 1 d .
C7 C 1.2632(2) 0.86059(14) 0.94733(12) 0.0569(6) Uani 1 1 d .
C8 C 1.16785(19) 0.88916(10) 0.89388(10) 0.0421(5) Uani 1 1 d .
C9 C 1.1633(2) 0.94999(10) 0.85722(10) 0.0420(4) Uani 1 1 d .
C10 C 1.0640(2) 1.02492(10) 0.76703(10) 0.0421(4) Uani 1 1 d .
C11 C 1.3964(3) 1.00035(18) 0.74924(19) 0.0719(7) Uani 1 1 d .
C12 C 1.2467(4) 0.9543(2) 0.64151(17) 0.0784(8) Uani 1 1 d .
C13 C 1.2572(2) 0.97674(12) 0.71782(13) 0.0533(6) Uani 1 1 d .
C14 C 1.1570(2) 1.03016(10) 0.72387(11) 0.0472(5) Uani 1 1 d .
C15 C 1.1562(3) 1.08937(13) 0.68509(13) 0.0596(6) Uani 1 1 d .
C16 C 1.0703(3) 1.14044(13) 0.68769(13) 0.0627(7) Uani 1 1 d .
C17 C 0.9796(3) 1.13410(13) 0.72921(13) 0.0604(6) Uani 1 1 d .
C18 C 0.9746(2) 1.07675(11) 0.76974(11) 0.0511(5) Uani 1 1 d .
C19 C 0.8748(3) 1.07385(15) 0.81651(15) 0.0692(8) Uani 1 1 d .
C20 C 0.8966(6) 1.1299(3) 0.8703(2) 0.1226(17) Uani 1 1 d .
C21 C 0.7370(4) 1.0717(3) 0.7749(2) 0.0998(12) Uani 1 1 d .
C22 C 0.8474(3) 0.9320(2) 0.96022(16) 0.0709(8) Uani 1 1 d .
C23 C 0.6175(4) 0.9731(2) 0.9418(2) 0.0857(10) Uani 1 1 d .
C24 C 0.6783(4) 0.8625(2) 0.99874(19) 0.0886(10) Uani 1 1 d .
C25 C 0.7048(2) 0.91161(12) 0.94188(12) 0.0560(6) Uani 1 1 d .
C26 C 0.6661(2) 0.87860(10) 0.86973(12) 0.0481(5) Uani 1 1 d .
C27 C 0.5497(2) 0.84398(13) 0.84299(15) 0.0622(7) Uani 1 1 d .
C28 C 0.5511(2) 0.82457(12) 0.77504(14) 0.0576(6) Uani 1 1 d .
C29 C 0.66998(19) 0.84731(10) 0.76148(11) 0.0429(4) Uani 1 1 d .
C30 C 0.7300(2) 0.84029(10) 0.70328(11) 0.0423(4) Uani 1 1 d .
C31 C 0.8994(2) 0.86055(10) 0.64385(10) 0.0411(4) Uani 1 1 d .
C32 C 0.6255(3) 0.9558(2) 0.5725(3) 0.0921(11) Uani 1 1 d .
C33 C 0.8155(4) 1.03472(15) 0.57998(18) 0.0821(9) Uani 1 1 d .
C34 C 0.7703(3) 0.96811(11) 0.60494(12) 0.0569(6) Uani 1 1 d .
C35 C 0.8572(2) 0.91022(11) 0.59262(11) 0.0488(5) Uani 1 1 d .
C36 C 0.9013(3) 0.90548(14) 0.52905(12) 0.0608(6) Uani 1 1 d .
C37 C 0.9827(3) 0.85551(15) 0.51782(13) 0.0669(7) Uani 1 1 d .
C38 C 1.0281(3) 0.80895(13) 0.56957(13) 0.0608(6) Uani 1 1 d .
C39 C 0.9883(2) 0.81074(11) 0.63418(11) 0.0484(5) Uani 1 1 d .
C40 C 1.0428(3) 0.75982(12) 0.69133(13) 0.0572(6) Uani 1 1 d .
C41 C 1.0167(5) 0.68894(16) 0.6661(2) 0.1161(13) Uani 1 1 d .
H41A H 1.0671 0.6790 0.6314 0.174 Uiso 1 1 calc R
H41B H 0.9252 0.6837 0.6455 0.174 Uiso 1 1 calc R
H41C H 1.0410 0.6589 0.7054 0.174 Uiso 1 1 calc R
C42 C 1.1855(4) 0.7722(3) 0.7223(3) 0.1207(18) Uani 1 1 d .
H1 H 0.824(3) 0.7689(14) 0.8815(14) 0.071(8) Uiso 1 1 d .
H2 H 0.879(3) 0.7435(15) 0.8130(15) 0.087(9) Uiso 1 1 d .
H3 H 0.826(3) 0.6949(15) 0.8660(14) 0.075(8) Uiso 1 1 d .
H4 H 0.943(3) 0.7525(15) 1.0060(14) 0.073(9) Uiso 1 1 d .
H5 H 0.938(3) 0.6747(15) 0.9918(15) 0.082(9) Uiso 1 1 d .
H6 H 1.083(3) 0.7082(15) 1.0215(16) 0.088(10) Uiso 1 1 d .
H7 H 1.163(3) 0.6629(13) 0.9255(15) 0.076(9) Uiso 1 1 d .
H8 H 1.031(3) 0.6324(19) 0.8891(18) 0.097(11) Uiso 1 1 d .
H9 H 1.096(3) 0.6768(18) 0.845(2) 0.115(12) Uiso 1 1 d .
H10 H 1.258(3) 0.7695(13) 0.9925(14) 0.071(8) Uiso 1 1 d .
H11 H 1.342(3) 0.8799(12) 0.9675(13) 0.066(7) Uiso 1 1 d .
H12 H 1.236(2) 0.9820(10) 0.8689(10) 0.040(5) Uiso 1 1 d .
H13 H 1.409(3) 1.0148(17) 0.7981(18) 0.096(11) Uiso 1 1 d .
H14 H 1.455(3) 0.9648(15) 0.7487(14) 0.080(9) Uiso 1 1 d .
H15 H 1.424(3) 1.0385(14) 0.7226(14) 0.074(8) Uiso 1 1 d .
H16 H 1.304(3) 0.9194(18) 0.6373(17) 0.097(11) Uiso 1 1 d .
H17 H 1.276(3) 0.9897(16) 0.6155(16) 0.090(10) Uiso 1 1 d .
H18 H 1.157(4) 0.9414(17) 0.6193(18) 0.110(12) Uiso 1 1 d .
H19 H 1.241(2) 0.9428(12) 0.7403(11) 0.046(6) Uiso 1 1 d .
H20 H 1.217(3) 1.0933(12) 0.6568(14) 0.063(7) Uiso 1 1 d .
H21 H 1.078(2) 1.1798(13) 0.6628(13) 0.061(7) Uiso 1 1 d .
H22 H 0.919(2) 1.1682(12) 0.7302(12) 0.055(6) Uiso 1 1 d .
H23 H 0.890(3) 1.0397(15) 0.8417(15) 0.078(9) Uiso 1 1 d .
H24 H 0.988(4) 1.1430(19) 0.8880(19) 0.115(13) Uiso 1 1 d .
H25 H 0.837(5) 1.170(2) 0.839(3) 0.17(2) Uiso 1 1 d .
H26 H 0.854(4) 1.1247(19) 0.901(2) 0.109(13) Uiso 1 1 d .
H27 H 0.717(3) 1.1190(19) 0.7599(18) 0.102(12) Uiso 1 1 d .
H28 H 0.673(3) 1.0688(16) 0.8033(17) 0.099(10) Uiso 1 1 d .
H29 H 0.726(5) 1.036(3) 0.745(3) 0.21(3) Uiso 1 1 d .
H30 H 0.902(3) 0.8938(15) 0.9598(16) 0.085(10) Uiso 1 1 d .
H31 H 0.871(3) 0.9603(14) 0.9323(15) 0.069(8) Uiso 1 1 d .
H32 H 0.868(3) 0.9532(15) 1.0080(17) 0.094(9) Uiso 1 1 d .
H33 H 0.643(3) 1.0020(15) 0.9117(16) 0.083(11) Uiso 1 1 d .
H34 H 0.525(4) 0.9617(19) 0.927(2) 0.128(15) Uiso 1 1 d .
H35 H 0.628(3) 0.9892(16) 0.9841(18) 0.094(10) Uiso 1 1 d .
H36 H 0.704(4) 0.8882(16) 1.043(2) 0.110(13) Uiso 1 1 d .
H37 H 0.590(3) 0.8424(15) 0.9889(16) 0.088(10) Uiso 1 1 d .
H38 H 0.732(4) 0.8230(18) 1.0014(18) 0.109(13) Uiso 1 1 d .
H39 H 0.485(3) 0.8372(13) 0.8662(14) 0.075(8) Uiso 1 1 d .
H40 H 0.485(3) 0.8016(13) 0.7438(13) 0.067(7) Uiso 1 1 d .
H41 H 0.682(2) 0.8214(12) 0.6647(13) 0.060(7) Uiso 1 1 d .
H42 H 0.584(3) 0.9161(18) 0.5890(16) 0.092(10) Uiso 1 1 d .
H43 H 0.620(4) 0.957(2) 0.523(2) 0.142(18) Uiso 1 1 d .
H44 H 0.582(4) 0.995(2) 0.5840(19) 0.121(13) Uiso 1 1 d .
H45 H 0.796(3) 1.0369(16) 0.5285(19) 0.109(11) Uiso 1 1 d .
H46 H 0.751(3) 1.0700(18) 0.5905(17) 0.098(10) Uiso 1 1 d .
H47 H 0.914(4) 1.0432(18) 0.601(2) 0.126(14) Uiso 1 1 d .
H48 H 0.777(2) 0.9737(12) 0.6554(14) 0.064(7) Uiso 1 1 d .
H49 H 0.874(3) 0.9395(13) 0.4947(14) 0.072(8) Uiso 1 1 d .
H50 H 1.009(3) 0.8537(13) 0.4748(14) 0.076(8) Uiso 1 1 d .
H51 H 1.090(3) 0.7740(14) 0.5619(14) 0.077(8) Uiso 1 1 d .
H52 H 1.003(3) 0.7659(13) 0.7286(14) 0.073(8) Uiso 1 1 d .
H53 H 1.221(5) 0.813(3) 0.721(3) 0.159(19) Uiso 1 1 d .
H54 H 1.216(4) 0.739(2) 0.756(2) 0.120(13) Uiso 1 1 d .
H55 H 1.210(4) 0.754(2) 0.678(2) 0.15(2) Uiso 1 1 d .
N1 N 1.05998(15) 0.96559(8) 0.80881(8) 0.0394(4) Uani 1 1 d .
N2 N 1.06215(15) 0.84580(8) 0.87516(8) 0.0390(4) Uani 1 1 d .
N3 N 0.84950(16) 0.86145(8) 0.70783(8) 0.0394(4) Uani 1 1 d .
N4 N 0.74040(15) 0.88081(8) 0.81992(8) 0.0390(4) Uani 1 1 d .
Ni1 Ni 0.92150(2) 0.894490(12) 0.807633(12) 0.03860(10) Uani 1 1 d .

loop_
_atom_site_aniso_label
_atom_site_aniso_U_11
_atom_site_aniso_U_22
_atom_site_aniso_U_33
_atom_site_aniso_U_23
_atom_site_aniso_U_13
_atom_site_aniso_U_12
C1 0.0716(18) 0.0420(14) 0.0808(19) 0.0104(13) 0.0136(14) -0.0051(13)
C2 0.110(3) 0.069(2) 0.0669(18) 0.0148(15) 0.0314(19) -0.0100(19)
C3 0.094(3) 0.0528(17) 0.090(2) -0.0021(16) 0.018(2) 0.0185(16)
C4 0.0662(15) 0.0412(11) 0.0477(11) 0.0090(9) 0.0169(10) 0.0092(10)
C5 0.0514(12) 0.0450(11) 0.0396(10) 0.0068(9) 0.0139(9) 0.0102(9)
C6 0.0547(14) 0.0644(15) 0.0551(13) 0.0176(12) 0.0040(11) 0.0153(12)
C7 0.0385(13) 0.0758(17) 0.0533(13) 0.0072(12) 0.0029(10) 0.0031(11)
C8 0.0371(11) 0.0505(12) 0.0384(10) 0.0029(9) 0.0074(8) 0.0023(8)
C9 0.0360(11) 0.0483(12) 0.0416(10) -0.0029(9) 0.0083(8) -0.0067(9)
C10 0.0456(12) 0.0375(10) 0.0409(10) 0.0013(8) 0.0040(9) -0.0071(8)
C11 0.0554(16) 0.078(2) 0.080(2) 0.0051(17) 0.0109(14) -0.0005(15)
C12 0.079(2) 0.092(2) 0.0698(18) -0.0122(17) 0.0272(17) -0.0052(19)
C13 0.0582(14) 0.0495(13) 0.0570(13) 0.0060(11) 0.0227(11) -0.0089(10)
C14 0.0500(12) 0.0443(12) 0.0461(11) 0.0007(9) 0.0077(9) -0.0125(9)
C15 0.0626(16) 0.0560(15) 0.0613(15) 0.0079(11) 0.0157(12) -0.0174(12)
C16 0.0757(18) 0.0453(14) 0.0625(15) 0.0132(12) 0.0047(13) -0.0142(12)
C17 0.0710(17) 0.0442(13) 0.0612(14) 0.0045(11) 0.0031(12) 0.0024(12)
C18 0.0563(14) 0.0458(12) 0.0490(12) 0.0031(10) 0.0061(10) -0.0001(10)
C19 0.084(2) 0.0605(16) 0.0693(17) 0.0186(14) 0.0303(14) 0.0262(14)
C20 0.104(3) 0.192(5) 0.073(2) -0.046(3) 0.020(2) 0.008(3)
C21 0.076(2) 0.123(4) 0.110(3) -0.028(3) 0.043(2) -0.020(2)
C22 0.0718(19) 0.096(2) 0.0491(15) -0.0112(15) 0.0217(13) -0.0087(17)
C23 0.100(3) 0.088(2) 0.072(2) -0.0211(19) 0.0246(19) 0.025(2)
C24 0.092(3) 0.116(3) 0.066(2) 0.024(2) 0.0332(18) -0.002(2)
C25 0.0581(14) 0.0670(14) 0.0488(12) 0.0021(11) 0.0247(11) 0.0070(11)
C26 0.0480(12) 0.0433(11) 0.0581(13) 0.0039(10) 0.0230(10) 0.0064(9)
C27 0.0497(14) 0.0609(15) 0.0851(18) -0.0023(13) 0.0347(13) -0.0068(11)
C28 0.0417(13) 0.0574(14) 0.0750(16) -0.0100(12) 0.0154(12) -0.0085(10)
C29 0.0363(11) 0.0407(10) 0.0509(11) -0.0007(9) 0.0073(9) -0.0018(8)
C30 0.0412(11) 0.0394(11) 0.0435(11) -0.0035(9) 0.0027(9) -0.0016(8)
C31 0.0433(11) 0.0459(11) 0.0334(9) -0.0022(8) 0.0067(8) -0.0051(9)
C32 0.069(2) 0.068(2) 0.128(3) 0.002(2) -0.007(2) 0.0118(16)
C33 0.118(3) 0.0536(16) 0.0690(19) 0.0030(14) 0.0072(19) -0.0061(17)
C34 0.0719(16) 0.0493(13) 0.0440(12) 0.0024(10) -0.0001(11) 0.0047(11)
C35 0.0539(13) 0.0509(12) 0.0385(11) -0.0010(9) 0.0032(9) -0.0070(10)
C36 0.0771(18) 0.0668(16) 0.0364(11) 0.0066(11) 0.0076(11) -0.0086(13)
C37 0.087(2) 0.0794(19) 0.0392(12) -0.0071(12) 0.0257(13) -0.0136(15)
C38 0.0672(16) 0.0640(15) 0.0569(14) -0.0081(12) 0.0255(12) -0.0017(13)
C39 0.0499(12) 0.0530(12) 0.0440(11) -0.0018(9) 0.0134(9) -0.0022(10)
C40 0.0632(15) 0.0558(14) 0.0581(14) 0.0042(11) 0.0248(12) 0.0115(11)
C41 0.187(4) 0.0619(19) 0.099(2) 0.0086(18) 0.030(3) -0.030(2)
C42 0.087(3) 0.107(3) 0.149(5) 0.052(3) -0.017(3) 0.001(2)
N1 0.0399(9) 0.0383(9) 0.0401(8) 0.0025(7) 0.0086(7) -0.0040(7)
N2 0.0391(9) 0.0420(9) 0.0365(8) 0.0041(7) 0.0092(7) 0.0054(7)
N3 0.0400(9) 0.0412(9) 0.0363(8) -0.0009(7) 0.0066(7) -0.0007(7)
N4 0.0368(9) 0.0400(9) 0.0416(9) 0.0020(7) 0.0112(7) 0.0000(7)
Ni1 0.03543(15) 0.04502(17) 0.03474(15) 0.00412(10) 0.00609(10) -0.00472(10)

loop_
_atom_type_symbol
_atom_type_description
_atom_type_scat_dispersion_real
_atom_type_scat_dispersion_imag
_atom_type_scat_source
C C 0.0033 0.0016 'International Tables Vol C Tables 4.2.6.8 and 6.1.1.4'
H H 0.0000 0.0000 'International Tables Vol C Tables 4.2.6.8 and 6.1.1.4'
N N 0.0061 0.0033 'International Tables Vol C Tables 4.2.6.8 and 6.1.1.4'
Ni Ni 0.3393 1.1124 'International Tables Vol C Tables 4.2.6.8 and 6.1.1.4'

loop_
_geom_angle_atom_site_label_1
_geom_angle_atom_site_label_2
_geom_angle_atom_site_label_3
_geom_angle
C5 C4 C1 113.52(18)
C5 C4 C3 108.3(2)
C1 C4 C3 108.2(2)
C5 C4 C2 108.9(2)
C1 C4 C2 109.0(2)
C3 C4 C2 108.8(2)
N2 C5 C6 109.41(19)
N2 C5 C4 126.39(19)
C6 C5 C4 124.19(19)
C7 C6 C5 108.0(2)
C6 C7 C8 106.3(2)
N2 C8 C7 109.91(19)
N2 C8 C9 117.93(17)
C7 C8 C9 132.1(2)
N1 C9 C8 120.22(18)
C18 C10 C14 120.95(18)
C18 C10 N1 119.12(17)
C14 C10 N1 119.94(18)
C14 C13 C11 111.5(2)
C14 C13 C12 111.9(2)
C11 C13 C12 110.0(2)
C15 C14 C10 117.0(2)
C15 C14 C13 118.6(2)
C10 C14 C13 124.47(18)
C16 C15 C14 122.7(2)
C15 C16 C17 119.6(2)
C16 C17 C18 121.2(2)
C17 C18 C10 118.7(2)
C17 C18 C19 118.6(2)
C10 C18 C19 122.7(2)
C21 C19 C20 112.3(3)
C21 C19 C18 112.6(3)
C20 C19 C18 111.1(3)
C22 C25 C26 112.85(19)
C22 C25 C23 109.9(3)
C26 C25 C23 107.8(2)
C22 C25 C24 108.8(3)
C26 C25 C24 109.1(3)
C23 C25 C24 108.3(3)
N4 C26 C27 109.6(2)
N4 C26 C25 123.85(19)
C27 C26 C25 126.5(2)
C28 C27 C26 107.9(2)
C27 C28 C29 106.2(2)
N4 C29 C28 110.00(18)
N4 C29 C30 116.91(17)
C28 C29 C30 133.0(2)
N3 C30 C29 119.82(19)
C39 C31 C35 121.59(18)
C39 C31 N3 119.67(17)
C35 C31 N3 118.74(18)
C35 C34 C33 112.2(2)
C35 C34 C32 112.7(2)
C33 C34 C32 110.9(3)
C31 C35 C36 117.3(2)
C31 C35 C34 122.26(19)
C36 C35 C34 120.5(2)
C37 C36 C35 121.5(2)
C36 C37 C38 120.7(2)
C37 C38 C39 120.8(2)
C38 C39 C31 118.0(2)
C38 C39 C40 119.7(2)
C31 C39 C40 122.25(18)
C41 C40 C42 112.4(3)
C41 C40 C39 112.3(2)
C42 C40 C39 111.4(3)
C9 N1 C10 118.71(16)
C9 N1 Ni1 108.63(13)
C10 N1 Ni1 132.64(13)
C5 N2 C8 106.32(16)
C5 N2 Ni1 145.54(14)
C8 N2 Ni1 107.45(12)
C30 N3 C31 117.03(16)
C30 N3 Ni1 108.96(13)
C31 N3 Ni1 133.90(13)
C26 N4 C29 106.22(17)
C26 N4 Ni1 142.68(15)
C29 N4 Ni1 108.92(12)
N4 Ni1 N2 116.32(6)
N4 Ni1 N1 142.79(6)
N2 Ni1 N1 84.83(7)
N4 Ni1 N3 84.25(7)
N2 Ni1 N3 122.43(7)
N1 Ni1 N3 110.97(6)

loop_
_geom_bond_atom_site_label_1
_geom_bond_atom_site_label_2
_geom_bond_distance
C1 C4 1.521(4)
C2 C4 1.540(3)
C3 C4 1.534(4)
C4 C5 1.518(3)
C5 N2 1.361(2)
C5 C6 1.404(3)
C6 C7 1.375(4)
C7 C8 1.397(3)
C8 N2 1.390(3)
C8 C9 1.403(3)
C9 N1 1.307(3)
C10 C18 1.403(3)
C10 C14 1.414(3)
C10 N1 1.441(2)
C11 C13 1.527(4)
C12 C13 1.526(4)
C13 C14 1.517(3)
C14 C15 1.400(3)
C15 C16 1.367(4)
C16 C17 1.374(4)
C17 C18 1.396(3)
C18 C19 1.522(4)
C19 C21 1.493(5)
C19 C20 1.514(6)
C22 C25 1.513(4)
C23 C25 1.529(4)
C24 C25 1.543(4)
C25 C26 1.520(3)
C26 N4 1.362(2)
C26 C27 1.399(3)
C27 C28 1.375(4)
C28 C29 1.400(3)
C29 N4 1.384(3)
C29 C30 1.409(3)
C30 N3 1.304(3)
C31 C39 1.401(3)
C31 C35 1.406(3)
C31 N3 1.443(2)
C32 C34 1.529(4)
C33 C34 1.525(4)
C34 C35 1.521(3)
C35 C36 1.407(3)
C36 C37 1.359(4)
C37 C38 1.376(4)
C38 C39 1.401(3)
C39 C40 1.522(3)
C40 C41 1.504(4)
C40 C42 1.505(5)
N1 Ni1 2.0248(15)
N2 Ni1 1.9993(16)
N3 Ni1 2.0292(15)
N4 Ni1 1.9765(16)
